data_7714333
loop_
_publ_author_name
'D\'iaz-Torres, Ra\'ul'
'G\'omez-Coca, Silvia'
'Ruiz, Eliseo'
'Harding, Phimphaka'
'Harding, David J.'

_publ_section_title
;
 Improving Spin Crossover Characteristics in Heteroleptic
 [FeIII(qsal-5-I)(qsal-5-OMe)]A Complexes
;
_journal_name_full 'Dalton Transactions'
_journal_paper_doi 10.1039/D3DT02503A
_journal_year 2023
_chemical_formula_moiety 'C33 H23 Fe I N4 O3, N O3, 1.6(C H4 O)'
_chemical_formula_sum 'C34.6 H29.4 Fe I N5 O7.6'
_chemical_formula_weight 819.58
_space_group_crystal_system triclinic
_space_group_IT_number 2
_space_group_name_Hall '-P 1'
_space_group_name_H-M_alt 'P -1'
_atom_sites_solution_hydrogens geom
_atom_sites_solution_primary dual
_audit_creation_date 2023-09-20
_audit_creation_method
;
Olex2 1.5
(compiled 2023.08.24 svn.re1ec1418 for OlexSys, GUI svn.r6817)
;
_audit_update_record
;
2023-10-13 deposited with the CCDC.	2023-10-28 downloaded from the CCDC.
;
_cell_angle_alpha 79.464(4)
_cell_angle_beta 69.435(5)
_cell_angle_gamma 69.693(5)
_cell_formula_units_Z 2
_cell_length_a 11.9974(7)
_cell_length_b 12.4166(6)
_cell_length_c 12.9275(5)
_cell_measurement_reflns_used 6643
_cell_measurement_temperature 300(2)
_cell_measurement_theta_max 67.7880
_cell_measurement_theta_min 3.6200
_cell_volume 1686.91(16)
_computing_cell_refinement 'CrysAlisPro 1.171.40.76a (Rigaku OD, 2020)'
_computing_data_collection 'CrysAlisPro 1.171.40.76a (Rigaku OD, 2020)'
_computing_data_reduction 'CrysAlisPro 1.171.40.76a (Rigaku OD, 2020)'
_computing_molecular_graphics 'Olex2 1.5 (Dolomanov et al., 2009)'
_computing_publication_material 'Olex2 1.5 (Dolomanov et al., 2009)'
_computing_structure_refinement 'SHELXL 2018/3 (Sheldrick, 2015)'
_computing_structure_solution 'ShelXT n/a (Sheldrick, 2015)'
_diffrn_ambient_temperature 300(2)
_diffrn_detector_area_resol_mean 10.0000
_diffrn_detector_type HyPix3000
_diffrn_measured_fraction_theta_full 0.993
_diffrn_measured_fraction_theta_max 0.984
_diffrn_measurement_details
;
List of Runs (angles in degrees, time in seconds):

  # Type    Start    End  Width  t~exp~   \w     \q     \k     \f   Frames
#--------------------------------------------------------------------------
  1  \w   -106.00 -32.00   0.50    0.65    --  -40.91 -32.00 -77.00  148
  2  \w     32.00 107.00   0.50    0.65    --   40.91  32.00  81.00  150
  3  \w     31.00 105.00   0.50    2.70    --   96.59 -32.00 -77.00  148
  4  \w     88.00 157.00   0.50    2.70    --   96.59  32.00  81.00  138
  5  \w   -104.00 -25.00   0.50    0.65    --  -40.91 -50.00  60.00  158
  6  \w    -66.00  24.00   0.50    0.65    --  -40.91  77.00  30.00  180
  7  \w   -104.00 -25.00   0.50    0.65    --  -40.91 -50.00-180.00  158
  8  \w    -49.00  25.00   0.50    0.65    --  -40.91  32.00  81.00  148
  9  \w    -97.00 -14.00   0.50    0.65    --  -40.91 138.00 120.00  166
 10  \w     29.00 105.00   0.50    0.65    --   40.91  37.00 150.00  152
 11  \w     15.00  42.00   0.50    0.65    --   40.91  81.00 -36.83   54
 12  \w     16.00  42.00   0.50    0.65    --   40.91  76.00  18.19   52
 13  \w    -23.00  71.00   0.50    0.65    --   40.91 -91.00-180.00  188
 14  \w     16.00  42.00   0.50    0.65    --   40.91  78.00-106.99   52
 15  \w     29.00 105.00   0.50    0.65    --   40.91  37.00-120.00  152
 16  \w     15.00  42.00   0.50    0.65    --   40.91  81.00  99.07   54
 17  \w    -25.00  50.00   0.50    0.65    --   40.91 -32.00 -77.00  150
 18  \w     15.00  42.00   0.50    0.65    --   40.91  81.00 -63.41   54
 19  \w     29.00 105.00   0.50    0.65    --   40.91  37.00 -60.00  152
 20  \w    -27.00  50.00   0.50    0.65    --   40.91 -25.00-180.00  154
 21  \w     16.00  42.00   0.50    0.65    --   40.91  78.00  52.11   52
 22  \w     15.00  42.00   0.50    0.65    --   40.91  82.00 -18.60   54
 23  \w     34.00 110.00   0.50    2.70    --   96.59 -42.00   0.00  152
 24  \w     26.00 110.00   0.50    2.70    --   96.59 -17.00  60.00  168
 25  \w     31.00 124.00   0.50    2.70    --   96.59 -86.00   0.00  186
 26  \w     33.00 126.00   0.50    2.70    --   96.59-144.00-150.00  186
 27  \w     34.00 113.00   0.50    2.70    --   96.59 -50.00  60.00  158
 28  \w     32.00 109.00   0.50    2.70    --   96.59-117.00  30.00  154
 29  \w     81.00 157.00   0.50    2.70    --   96.59 117.00   0.00  152
 30  \w     34.00 110.00   0.50    2.70    --   96.59 -42.00 150.00  152
 31  \w     88.00 157.00   0.50    2.70    --   96.59  25.00   0.00  138
 32  \w     77.00 157.00   0.50    2.70    --   96.59  62.00  99.45  160
 33  \w     29.00 105.00   0.50    2.70    --   96.59 -25.00-180.00  152
 34  \w     83.00 157.00   0.50    2.70    --   96.59  17.00-120.00  148
 35  \w     33.00 118.00   0.50    2.70    --   96.59 -68.00   0.00  170
 36  \w     32.00 109.00   0.50    2.70    --   96.59-117.00   0.00  154
 37  \w     32.00 109.00   0.50    2.70    --   96.59-117.00  90.00  154
 38  \w     88.00 157.00   0.50    2.70    --   96.59  25.00 120.00  138
 39  \w     32.00 109.00   0.50    2.70    --   96.59-117.00 -90.00  154
 40  \w     32.00 122.00   0.50    2.70    --   96.59 -77.00-180.00  180
 41  \w     88.00 157.00   0.50    2.70    --   96.59  25.00-120.00  138
 42  \w     32.00 109.00   0.50    2.70    --   96.59-117.00 -60.00  154
 43  \w     88.00 157.00   0.50    2.70    --   96.59  25.00  30.00  138
 44  \w     32.00 109.00   0.50    2.70    --   96.59-117.00 -30.00  154
 45  \w     27.00 105.00   0.50    2.70    --   96.59 -96.00 -30.00  156
 46  \w     32.00 109.00   0.50    2.70    --   96.59-117.00 150.00  154
 47  \w     32.00 109.00   0.50    2.70    --   96.59-117.00-150.00  154
 48  \w   -104.00 -21.00   0.50    0.65    --  -40.91 -63.00   0.00  166
 49  \w   -104.00 -21.00   0.50    0.65    --  -40.91 -63.00 120.00  166
;
_diffrn_measurement_device 'four-circle diffractometer'
_diffrn_measurement_device_type 'SuperNova, Single source at offset/far, HyPix3000'
_diffrn_measurement_method '\w scans'
_diffrn_radiation_type CuK\a
_diffrn_radiation_wavelength 1.54184
_diffrn_reflns_av_R_equivalents 0.1094
_diffrn_reflns_av_unetI/netI 0.0803
_diffrn_reflns_Laue_measured_fraction_full 0.993
_diffrn_reflns_Laue_measured_fraction_max 0.984
_diffrn_reflns_limit_h_max 14
_diffrn_reflns_limit_h_min -14
_diffrn_reflns_limit_k_max 14
_diffrn_reflns_limit_k_min -14
_diffrn_reflns_limit_l_max 15
_diffrn_reflns_limit_l_min -10
_diffrn_reflns_number 19710
_diffrn_reflns_point_group_measured_fraction_full 0.993
_diffrn_reflns_point_group_measured_fraction_max 0.984
_diffrn_reflns_theta_full 67.684
_diffrn_reflns_theta_max 68.682
_diffrn_reflns_theta_min 3.661
_exptl_absorpt_coefficient_mu 11.264
_exptl_absorpt_correction_T_max 1.00000
_exptl_absorpt_correction_T_min 0.12791
_exptl_absorpt_correction_type multi-scan
_exptl_absorpt_process_details
;
CrysAlisPro 1.171.40.76a (Rigaku Oxford Diffraction, 2020)
Empirical absorption correction using spherical harmonics,
 implemented in SCALE3 ABSPACK scaling algorithm.
;
_exptl_crystal_colour black
_exptl_crystal_colour_primary black
_exptl_crystal_density_diffrn 1.614
_exptl_crystal_description block
_exptl_crystal_F_000 824
_exptl_crystal_size_max 0.629
_exptl_crystal_size_mid 0.255
_exptl_crystal_size_min 0.064
_refine_diff_density_max 1.016
_refine_diff_density_min -0.959
_refine_diff_density_rms 0.120
_refine_ls_extinction_method none
_refine_ls_goodness_of_fit_ref 1.105
_refine_ls_hydrogen_treatment constr
_refine_ls_matrix_type full
_refine_ls_number_parameters 454
_refine_ls_number_reflns 6140
_refine_ls_number_restraints 33
_refine_ls_restrained_S_all 1.105
_refine_ls_R_factor_all 0.1282
_refine_ls_R_factor_gt 0.0894
_refine_ls_shift/su_max 0.001
_refine_ls_shift/su_mean 0.000
_refine_ls_structure_factor_coef Fsqd
_refine_ls_weighting_details 'w=1/[\s^2^(Fo^2^)+(0.1704P)^2^+0.8955P] where P=(Fo^2^+2Fc^2^)/3'
_refine_ls_weighting_scheme calc
_refine_ls_wR_factor_gt 0.2582
_refine_ls_wR_factor_ref 0.2999
_reflns_Friedel_coverage 0.000
_reflns_number_gt 3804
_reflns_number_total 6140
_reflns_threshold_expression 'I > 2\s(I)'
_cod_data_source_file d3dt02503a2.cif
_cod_data_source_block rdt82-300k
_cod_original_cell_volume 1686.90(16)
_cod_original_formula_sum 'C34.60 H29.40 Fe I N5 O7.60'
_cod_database_code 7714333
_shelx_shelxl_version_number 2018/3
_shelx_space_group_comment
;
The symmetry employed for this shelxl refinement is uniquely defined
by the following loop, which should always be used as a source of
symmetry information in preference to the above space-group names.
They are only intended as comments.
;
_shelx_estimated_absorpt_t_max 0.533
_shelx_estimated_absorpt_t_min 0.053
_olex2_refinement_description
;
1. Fixed Uiso
 At 1.2 times of:
  All C(H) groups
 At 1.5 times of:
  All C(H,H,H) groups, All O(H) groups
2. Restrained distances
 C13-O3
 1.38 with sigma of 0.02
 C29-O4
 1.38 with sigma of 0.02
 C29A-O4
 1.38 with sigma of 0.02
 O4-C33
 1.42 with sigma of 0.02
 O3-C36
 1.42 with sigma of 0.02
 O3-C13
 1.38 with sigma of 0.02
 C11-C12 \\sim C11-C12A
 with sigma of 0.02
 C12-C13 \\sim C12A-C13A
 with sigma of 0.02
 C13-C14 \\sim C13A-C14A
 with sigma of 0.02
 C13-O3 \\sim C13A-O3
 with sigma of 0.02
 C13-I1 \\sim C13A-I1
 with sigma of 0.02
 C14-C15 \\sim C14A-C15A
 with sigma of 0.02
 C15-C16 \\sim C15A-C16
 with sigma of 0.02
 C11-C13 \\sim C11-C13A
 with sigma of 0.04
 C12-C14 \\sim C12A-C14A
 with sigma of 0.04
 C12-O3 \\sim C12A-O3
 with sigma of 0.04
 C12-I1 \\sim C12A-I1
 with sigma of 0.04
 C13-C15 \\sim C13A-C15A
 with sigma of 0.04
 C14-C16 \\sim C14A-C16
 with sigma of 0.04
 C14-O3 \\sim C14A-O3
 with sigma of 0.04
 C14-I1 \\sim C14A-I1
 with sigma of 0.04
 C27-C28 \\sim C27-C28A
 with sigma of 0.02
 C28-C29 \\sim C28A-C29A
 with sigma of 0.02
 C29-C30 \\sim C29A-C30A
 with sigma of 0.02
 C29-I2 \\sim C29A-I2
 with sigma of 0.02
 C29-O4 \\sim C29A-O4
 with sigma of 0.02
 C30-C31 \\sim C30A-C31A
 with sigma of 0.02
 C31-C32 \\sim C31A-C32
 with sigma of 0.02
 C27-C29 \\sim C27-C29A
 with sigma of 0.04
 C28-C30 \\sim C28A-C30A
 with sigma of 0.04
 C28-I2 \\sim C28A-I2
 with sigma of 0.04
 C28-O4 \\sim C28A-O4
 with sigma of 0.04
 C29-C31 \\sim C29A-C31A
 with sigma of 0.04
 C30-C32 \\sim C30A-C32
 with sigma of 0.04
 C30-I2 \\sim C30A-I2
 with sigma of 0.04
 C30-O4 \\sim C30A-O4
 with sigma of 0.04
3. Rigid bond restraints
 O4, C33
 with sigma for 1-2 distances of 0.001 and sigma for 1-3 distances of 0.001
 O8, C34
 with sigma for 1-2 distances of 0.001 and sigma for 1-3 distances of 0.001
4. Uiso/Uaniso restraints and constraints
O8 \\sim C34: within 2A with sigma of 0.001 and sigma for terminal atoms of
0.002 within 2A
Uiso(C33) = Uiso(O4)
Uiso(O3) = Uiso(C36)
5. Rigid body (RIGU) restrains
 O4, C33
 with sigma for 1-2 distances of 0.001 and sigma for 1-3 distances of 0.001
 O8, C34
 with sigma for 1-2 distances of 0.001 and sigma for 1-3 distances of 0.001
6. Others
 Fixed Sof: C12(0.5) H12(0.5) C13(0.5) C14(0.5) H14(0.5) C15(0.5) H15(0.5)
 C28(0.5) H28(0.5) C29(0.5) C30(0.5) H30(0.5) C31(0.5) H31(0.5) I2(0.5) O3(0.5)
 C36(0.5) H36A(0.5) H36B(0.5) H36C(0.5) I1(0.5) O4(0.5) C33(0.5) H33A(0.5)
 H33B(0.5) H33C(0.5) O8(0.8) H8(0.8) C34(0.8) H34A(0.8) H34B(0.8) H34C(0.8)
 O9(0.8) H9(0.8) C35(0.8) H35A(0.8) H35B(0.8) H35C(0.8) C12A(0.5) H12A(0.5)
 C13A(0.5) C14A(0.5) H14A(0.5) C15A(0.5) H15A(0.5) C28A(0.5) H28A(0.5)
 C29A(0.5) C30A(0.5) H30A(0.5) C31A(0.5) H31A(0.5)
7.a Aromatic/amide H refined with riding coordinates:
 C1(H1), C2(H2), C3(H3), C5(H5), C6(H6), C7(H7), C10(H10), C12(H12), C14(H14),
 C15(H15), C17(H17), C18(H18), C19(H19), C21(H21), C22(H22), C23(H23), C26(H26),
  C28(H28), C30(H30), C31(H31), C12A(H12A), C14A(H14A), C15A(H15A), C28A(H28A),
 C30A(H30A), C31A(H31A)
7.b Idealised Me refined as rotating group:
 C36(H36A,H36B,H36C), C33(H33A,H33B,H33C), C34(H34A,H34B,H34C), C35(H35A,H35B,
 H35C)
7.c Idealised tetrahedral OH refined as rotating group:
 O8(H8), O9(H9)
;
_olex2_submission_special_instructions 'No special instructions were received'
_oxdiff_exptl_absorpt_empirical_details
;
Empirical correction (ABSPACK) includes:
- Absorption correction using spherical harmonics
- Frame scaling
;

loop_
_space_group_symop_operation_xyz
'x, y, z'
'-x, -y, -z'

loop_
_atom_site_label
_atom_site_type_symbol
_atom_site_fract_x
_atom_site_fract_y
_atom_site_fract_z
_atom_site_U_iso_or_equiv
_atom_site_adp_type
_atom_site_occupancy
_atom_site_site_symmetry_order
_atom_site_calc_flag
_atom_site_refinement_flags_posn
_atom_site_refinement_flags_adp
_atom_site_refinement_flags_occupancy
_atom_site_disorder_assembly
_atom_site_disorder_group
Fe1 Fe 0.62942(12) 0.44459(11) 0.70847(9) 0.0584(4) Uani 1 1 d . . . . .
O1 O 0.5151(7) 0.3569(6) 0.7782(5) 0.0829(18) Uani 1 1 d . . . . .
O2 O 0.5027(6) 0.5896(5) 0.7210(5) 0.0742(16) Uani 1 1 d . . . . .
N1 N 0.7605(6) 0.5263(6) 0.5982(5) 0.0588(16) Uani 1 1 d . . . . .
N2 N 0.6361(6) 0.4089(6) 0.5543(5) 0.0566(15) Uani 1 1 d . . . . .
N3 N 0.7844(7) 0.2993(6) 0.7197(5) 0.0618(17) Uani 1 1 d . . . . .
N4 N 0.6583(7) 0.4724(6) 0.8503(5) 0.0632(18) Uani 1 1 d . . . . .
C1 C 0.8173(9) 0.5850(8) 0.6259(8) 0.069(2) Uani 1 1 d . . . . .
H1 H 0.805520 0.587956 0.700454 0.083 Uiso 1 1 calc R U . . .
C2 C 0.8957(10) 0.6437(8) 0.5458(9) 0.085(3) Uani 1 1 d . . . . .
H2 H 0.934378 0.684759 0.567746 0.102 Uiso 1 1 calc R U . . .
C3 C 0.9141(10) 0.6396(8) 0.4363(9) 0.084(3) Uani 1 1 d . . . . .
H3 H 0.966264 0.677065 0.382982 0.100 Uiso 1 1 calc R U . . .
C4 C 0.8526(9) 0.5772(7) 0.4038(8) 0.069(2) Uani 1 1 d . . . . .
C5 C 0.8667(11) 0.5675(10) 0.2929(8) 0.088(3) Uani 1 1 d . . . . .
H5 H 0.917578 0.603366 0.236015 0.106 Uiso 1 1 calc R U . . .
C6 C 0.8071(11) 0.5067(10) 0.2692(8) 0.090(3) Uani 1 1 d . . . . .
H6 H 0.818774 0.500009 0.195370 0.108 Uiso 1 1 calc R U . . .
C7 C 0.7272(9) 0.4523(8) 0.3522(7) 0.072(2) Uani 1 1 d . . . . .
H7 H 0.684983 0.412703 0.333065 0.086 Uiso 1 1 calc R U . . .
C8 C 0.7123(8) 0.4581(7) 0.4611(6) 0.0579(19) Uani 1 1 d . . . . .
C9 C 0.7765(8) 0.5226(7) 0.4877(6) 0.061(2) Uani 1 1 d . . . . .
C10 C 0.5783(8) 0.3449(7) 0.5401(7) 0.065(2) Uani 1 1 d . . . . .
H10 H 0.587261 0.336667 0.467283 0.078 Uiso 1 1 calc R U . . .
C11 C 0.5027(9) 0.2862(8) 0.6236(7) 0.069(2) Uani 1 1 d D . . . .
C12 C 0.4341(19) 0.2252(16) 0.6015(16) 0.063(6) Uiso 0.5 1 d D . P A 1
H12 H 0.444748 0.218534 0.527912 0.076 Uiso 0.5 1 calc R U P A 1
C13 C 0.3517(18) 0.1747(16) 0.6832(15) 0.067(5) Uiso 0.5 1 d D . P A 1
C14 C 0.3304(19) 0.1848(18) 0.7913(16) 0.075(6) Uiso 0.5 1 d D . P A 1
H14 H 0.279330 0.146503 0.844999 0.090 Uiso 0.5 1 calc R U P A 1
C15 C 0.3830(17) 0.2509(18) 0.8242(14) 0.071(6) Uiso 0.5 1 d D . P A 1
H15 H 0.360101 0.267103 0.897634 0.086 Uiso 0.5 1 calc R U P A 1
C16 C 0.4753(9) 0.2929(8) 0.7373(8) 0.076(3) Uani 1 1 d D . . . .
C17 C 0.8400(10) 0.2159(9) 0.6514(8) 0.077(3) Uani 1 1 d . . . . .
H17 H 0.811602 0.220851 0.591838 0.093 Uiso 1 1 calc R U . . .
C18 C 0.9405(12) 0.1198(10) 0.6649(10) 0.097(3) Uani 1 1 d . . . . .
H18 H 0.981427 0.064790 0.612752 0.116 Uiso 1 1 calc R U . . .
C19 C 0.9766(11) 0.1091(9) 0.7568(9) 0.089(3) Uani 1 1 d . . . . .
H19 H 1.040727 0.044982 0.769082 0.106 Uiso 1 1 calc R U . . .
C20 C 0.9160(9) 0.1961(8) 0.8329(8) 0.073(2) Uani 1 1 d . . . . .
C21 C 0.9490(11) 0.1929(11) 0.9271(10) 0.089(3) Uani 1 1 d . . . . .
H21 H 1.013607 0.131403 0.942387 0.107 Uiso 1 1 calc R U . . .
C22 C 0.8866(12) 0.2799(11) 0.9964(10) 0.093(3) Uani 1 1 d . . . . .
H22 H 0.908766 0.276602 1.059268 0.111 Uiso 1 1 calc R U . . .
C23 C 0.7887(10) 0.3755(9) 0.9749(8) 0.079(3) Uani 1 1 d . . . . .
H23 H 0.747545 0.433942 1.023433 0.095 Uiso 1 1 calc R U . . .
C24 C 0.7548(8) 0.3820(8) 0.8843(7) 0.064(2) Uani 1 1 d . . . . .
C25 C 0.8197(8) 0.2912(7) 0.8106(7) 0.063(2) Uani 1 1 d . . . . .
C26 C 0.5983(9) 0.5599(9) 0.9075(7) 0.070(2) Uani 1 1 d . . . . .
H26 H 0.616762 0.559569 0.971637 0.083 Uiso 1 1 calc R U . . .
C27 C 0.5040(8) 0.6595(7) 0.8805(6) 0.062(2) Uani 1 1 d D . . . .
C28 C 0.459(3) 0.7457(17) 0.9568(18) 0.057(9) Uiso 0.5 1 d D . P B 1
H28 H 0.488425 0.736147 1.016351 0.068 Uiso 0.5 1 calc R U P B 1
C29 C 0.3685(18) 0.8436(13) 0.9379(15) 0.048(5) Uiso 0.5 1 d D . P B 1
C30 C 0.3223(18) 0.8584(14) 0.8485(16) 0.054(6) Uiso 0.5 1 d D . P B 1
H30 H 0.261459 0.926318 0.837773 0.065 Uiso 0.5 1 calc R U P B 1
C31 C 0.366(3) 0.7741(16) 0.778(2) 0.058(10) Uiso 0.5 1 d D . P B 1
H31 H 0.332941 0.783735 0.720711 0.069 Uiso 0.5 1 calc R U P B 1
C32 C 0.4609(8) 0.6724(8) 0.7902(7) 0.064(2) Uani 1 1 d D . . . .
I2 I 0.30032(17) 0.97492(12) 1.05153(11) 0.0781(5) Uani 0.5 1 d . . P B 1
O3 O 0.2929(15) 0.1067(13) 0.6604(13) 0.101(4) Uiso 0.5 1 d D . P A 1
C36 C 0.309(3) 0.091(3) 0.5520(18) 0.101(4) Uiso 0.5 1 d D . P A 1
H36A H 0.394766 0.049386 0.516658 0.152 Uiso 0.5 1 calc R U P A 1
H36B H 0.286540 0.164204 0.512475 0.152 Uiso 0.5 1 calc R U P A 1
H36C H 0.256383 0.047415 0.551809 0.152 Uiso 0.5 1 calc R U P A 1
I1 I 0.31257(14) 0.05391(12) 0.59497(12) 0.0800(5) Uani 0.5 1 d . . P A 2
O4 O 0.2857(15) 0.9488(14) 0.9918(14) 0.099(4) Uiso 0.5 1 d D . P B 2
C33 C 0.329(3) 0.952(3) 1.075(3) 0.099(4) Uiso 0.5 1 d D . P B 2
H33A H 0.282024 1.021783 1.111377 0.148 Uiso 0.5 1 calc R U P B 2
H33B H 0.415936 0.947879 1.044837 0.148 Uiso 0.5 1 calc R U P B 2
H33C H 0.320931 0.887084 1.127514 0.148 Uiso 0.5 1 calc R U P B 2
O5 O 0.8093(10) 0.1611(8) 0.4129(8) 0.117(3) Uani 1 1 d . . . . .
O6 O 0.9359(11) 0.1780(9) 0.2481(7) 0.134(3) Uani 1 1 d . . . . .
O7 O 0.9874(9) 0.1724(9) 0.3902(7) 0.121(3) Uani 1 1 d . . . . .
N5 N 0.9115(10) 0.1708(7) 0.3484(8) 0.087(2) Uani 1 1 d . . . . .
O8 O 0.7760(11) 0.6660(11) 0.9103(12) 0.128(3) Uani 0.8 1 d . U P . .
H8 H 0.719876 0.722389 0.938831 0.192 Uiso 0.8 1 calc R U P . .
C34 C 0.8800(16) 0.6531(17) 0.9369(16) 0.128(3) Uani 0.8 1 d . U P . .
H34A H 0.927579 0.699089 0.884818 0.192 Uiso 0.8 1 calc R U P . .
H34B H 0.929978 0.573633 0.934685 0.192 Uiso 0.8 1 calc R U P . .
H34C H 0.855888 0.677446 1.010100 0.192 Uiso 0.8 1 calc R U P . .
O9 O 0.7775(12) 0.8500(11) 0.7626(10) 0.119(3) Uani 0.8 1 d . . P . .
H9 H 0.790683 0.780391 0.764316 0.179 Uiso 0.8 1 calc R U P . .
C35 C 0.690(2) 0.907(2) 0.7113(15) 0.147(7) Uani 0.8 1 d . . P . .
H35A H 0.706594 0.867914 0.647110 0.220 Uiso 0.8 1 calc R U P . .
H35B H 0.692304 0.984135 0.689189 0.220 Uiso 0.8 1 calc R U P . .
H35C H 0.608328 0.907994 0.761372 0.220 Uiso 0.8 1 calc R U P . .
C12A C 0.467(2) 0.2122(16) 0.5748(16) 0.065(6) Uiso 0.5 1 d D . P A 2
H12A H 0.491790 0.208079 0.498564 0.078 Uiso 0.5 1 calc R U P A 2
C13A C 0.3936(15) 0.1471(12) 0.6482(13) 0.048(4) Uiso 0.5 1 d D . P A 2
C14A C 0.3678(17) 0.1503(15) 0.7584(14) 0.063(5) Uiso 0.5 1 d D . P A 2
H14A H 0.316576 0.108837 0.806604 0.076 Uiso 0.5 1 calc R U P A 2
C15A C 0.4144(16) 0.2126(15) 0.8027(14) 0.060(5) Uiso 0.5 1 d D . P A 2
H15A H 0.405225 0.201167 0.878014 0.072 Uiso 0.5 1 calc R U P A 2
C28A C 0.441(3) 0.757(2) 0.950(3) 0.093(16) Uiso 0.5 1 d D . P B 2
H28A H 0.463140 0.753690 1.012578 0.112 Uiso 0.5 1 calc R U P B 2
C29A C 0.350(4) 0.853(3) 0.928(3) 0.138(18) Uiso 0.5 1 d D . P B 2
C30A C 0.312(4) 0.860(3) 0.835(4) 0.15(2) Uiso 0.5 1 d D . P B 2
H30A H 0.245887 0.920966 0.821740 0.177 Uiso 0.5 1 calc R U P B 2
C31A C 0.375(4) 0.774(2) 0.765(3) 0.10(2) Uiso 0.5 1 d D . P B 2
H31A H 0.359784 0.782568 0.697837 0.119 Uiso 0.5 1 calc R U P B 2

loop_
_atom_site_aniso_label
_atom_site_aniso_U_11
_atom_site_aniso_U_22
_atom_site_aniso_U_33
_atom_site_aniso_U_23
_atom_site_aniso_U_13
_atom_site_aniso_U_12
Fe1 0.0848(9) 0.0681(8) 0.0454(7) 0.0075(5) -0.0310(6) -0.0462(7)
O1 0.102(5) 0.107(5) 0.058(3) 0.014(3) -0.026(3) -0.064(4)
O2 0.089(4) 0.081(4) 0.076(4) -0.007(3) -0.050(3) -0.029(3)
N1 0.074(4) 0.063(4) 0.055(4) 0.006(3) -0.024(3) -0.042(3)
N2 0.065(4) 0.065(4) 0.055(4) 0.011(3) -0.029(3) -0.035(3)
N3 0.085(5) 0.068(4) 0.054(4) 0.013(3) -0.033(3) -0.047(4)
N4 0.085(5) 0.078(5) 0.052(4) 0.011(3) -0.035(3) -0.050(4)
C1 0.081(6) 0.072(5) 0.068(5) -0.001(4) -0.027(4) -0.039(5)
C2 0.114(8) 0.078(6) 0.092(7) 0.018(5) -0.041(6) -0.067(6)
C3 0.099(7) 0.076(6) 0.086(7) 0.012(5) -0.023(5) -0.054(5)
C4 0.077(6) 0.063(5) 0.076(6) 0.013(4) -0.027(4) -0.036(4)
C5 0.110(8) 0.108(8) 0.055(5) 0.025(5) -0.028(5) -0.058(7)
C6 0.121(9) 0.108(8) 0.058(5) 0.014(5) -0.033(6) -0.062(7)
C7 0.083(6) 0.086(6) 0.062(5) 0.005(4) -0.031(4) -0.040(5)
C8 0.075(5) 0.064(5) 0.043(4) 0.008(3) -0.021(4) -0.034(4)
C9 0.079(5) 0.069(5) 0.054(4) 0.014(4) -0.036(4) -0.037(4)
C10 0.087(6) 0.065(5) 0.060(5) 0.004(4) -0.035(4) -0.037(4)
C11 0.081(6) 0.072(5) 0.074(6) 0.013(4) -0.036(5) -0.045(5)
C16 0.095(7) 0.087(6) 0.076(6) 0.022(5) -0.045(5) -0.060(5)
C17 0.101(7) 0.080(6) 0.071(6) 0.015(5) -0.040(5) -0.051(6)
C18 0.120(9) 0.082(7) 0.102(8) 0.016(6) -0.049(7) -0.044(7)
C19 0.110(8) 0.070(6) 0.098(8) 0.023(6) -0.051(7) -0.037(6)
C20 0.085(6) 0.077(6) 0.075(6) 0.024(5) -0.042(5) -0.046(5)
C21 0.102(8) 0.097(8) 0.092(7) 0.034(7) -0.057(6) -0.053(6)
C22 0.115(8) 0.116(9) 0.088(7) 0.033(7) -0.071(7) -0.064(7)
C23 0.100(7) 0.094(7) 0.070(6) 0.006(5) -0.044(5) -0.049(6)
C24 0.082(6) 0.081(6) 0.057(5) 0.012(4) -0.038(4) -0.051(5)
C25 0.073(5) 0.068(5) 0.066(5) 0.022(4) -0.035(4) -0.044(4)
C26 0.099(6) 0.097(7) 0.048(4) 0.004(4) -0.033(4) -0.067(6)
C27 0.080(5) 0.067(5) 0.052(4) -0.001(4) -0.025(4) -0.038(4)
C32 0.078(5) 0.074(5) 0.056(4) -0.004(4) -0.024(4) -0.040(4)
I2 0.1194(13) 0.0758(9) 0.0544(8) -0.0022(6) -0.0210(7) -0.0557(9)
I1 0.1053(10) 0.0884(9) 0.0786(9) 0.0106(7) -0.0418(7) -0.0636(8)
O5 0.128(7) 0.138(7) 0.106(6) 0.005(5) -0.043(5) -0.067(6)
O6 0.193(10) 0.151(8) 0.081(6) 0.014(5) -0.067(6) -0.068(7)
O7 0.136(7) 0.161(8) 0.107(6) -0.007(5) -0.054(6) -0.078(6)
N5 0.122(8) 0.075(5) 0.091(7) 0.004(5) -0.055(6) -0.043(5)
O8 0.111(7) 0.147(8) 0.157(9) 0.016(7) -0.049(6) -0.083(6)
C34 0.111(7) 0.147(8) 0.157(9) 0.017(7) -0.048(6) -0.082(6)
O9 0.117(8) 0.138(9) 0.095(7) -0.003(7) -0.037(6) -0.030(7)
C35 0.19(2) 0.171(19) 0.101(13) -0.016(12) -0.066(14) -0.064(16)

loop_
_atom_type_symbol
_atom_type_description
_atom_type_scat_dispersion_real
_atom_type_scat_dispersion_imag
_atom_type_scat_source
C C 0.0181 0.0091 'International Tables Vol C Tables 4.2.6.8 and 6.1.1.4'
H H 0.0000 0.0000 'International Tables Vol C Tables 4.2.6.8 and 6.1.1.4'
Fe Fe -1.1336 3.1974 'International Tables Vol C Tables 4.2.6.8 and 6.1.1.4'
I I -0.3257 6.8362 'International Tables Vol C Tables 4.2.6.8 and 6.1.1.4'
N N 0.0311 0.0180 'International Tables Vol C Tables 4.2.6.8 and 6.1.1.4'
O O 0.0492 0.0322 'International Tables Vol C Tables 4.2.6.8 and 6.1.1.4'

loop_
_geom_angle_atom_site_label_1
_geom_angle_atom_site_label_2
_geom_angle_atom_site_label_3
_geom_angle
_geom_angle_site_symmetry_1
_geom_angle_site_symmetry_3
_geom_angle_publ_flag
O1 Fe1 N1 167.1(3) . . ?
O1 Fe1 N2 89.1(2) . . ?
O1 Fe1 N3 91.5(3) . . ?
O1 Fe1 N4 98.2(3) . . ?
O2 Fe1 O1 94.8(3) . . ?
O2 Fe1 N1 89.1(3) . . ?
O2 Fe1 N2 98.1(2) . . ?
O2 Fe1 N3 166.2(2) . . ?
O2 Fe1 N4 88.8(3) . . ?
N2 Fe1 N1 78.2(2) . . ?
N2 Fe1 N3 94.3(3) . . ?
N2 Fe1 N4 169.5(3) . . ?
N3 Fe1 N1 87.4(3) . . ?
N4 Fe1 N1 94.1(2) . . ?
N4 Fe1 N3 78.1(3) . . ?
C16 O1 Fe1 131.6(6) . . ?
C32 O2 Fe1 132.9(5) . . ?
C1 N1 Fe1 126.6(6) . . ?
C1 N1 C9 119.1(7) . . ?
C9 N1 Fe1 114.1(5) . . ?
C8 N2 Fe1 115.7(4) . . ?
C10 N2 Fe1 124.6(6) . . ?
C10 N2 C8 119.7(7) . . ?
C17 N3 Fe1 125.2(6) . . ?
C17 N3 C25 119.8(8) . . ?
C25 N3 Fe1 114.8(6) . . ?
C24 N4 Fe1 115.1(5) . . ?
C26 N4 Fe1 126.0(6) . . ?
C26 N4 C24 118.9(7) . . ?
N1 C1 H1 118.9 . . ?
N1 C1 C2 122.2(8) . . ?
C2 C1 H1 118.9 . . ?
C1 C2 H2 120.3 . . ?
C3 C2 C1 119.5(8) . . ?
C3 C2 H2 120.3 . . ?
C2 C3 H3 120.2 . . ?
C2 C3 C4 119.6(8) . . ?
C4 C3 H3 120.2 . . ?
C5 C4 C3 123.6(9) . . ?
C9 C4 C3 117.2(8) . . ?
C9 C4 C5 119.2(8) . . ?
C4 C5 H5 120.0 . . ?
C6 C5 C4 120.0(9) . . ?
C6 C5 H5 120.0 . . ?
C5 C6 H6 118.8 . . ?
C5 C6 C7 122.4(9) . . ?
C7 C6 H6 118.8 . . ?
C6 C7 H7 120.2 . . ?
C8 C7 C6 119.5(8) . . ?
C8 C7 H7 120.2 . . ?
N2 C8 C9 114.4(6) . . ?
C7 C8 N2 126.8(7) . . ?
C7 C8 C9 118.7(7) . . ?
N1 C9 C4 122.4(7) . . ?
N1 C9 C8 117.4(7) . . ?
C4 C9 C8 120.2(7) . . ?
N2 C10 H10 116.5 . . ?
N2 C10 C11 126.9(8) . . ?
C11 C10 H10 116.5 . . ?
C10 C11 C12 123.4(10) . . ?
C10 C11 C12A 110.5(10) . . ?
C16 C11 C10 124.0(7) . . ?
C16 C11 C12 112.2(11) . . ?
C16 C11 C12A 125.4(10) . . ?
C11 C12 H12 118.0 . . ?
C13 C12 C11 124.1(15) . . ?
C13 C12 H12 118.0 . . ?
C12 C13 O3 123.4(16) . . ?
C14 C13 C12 120.2(13) . . ?
C14 C13 O3 116.3(15) . . ?
C13 C14 H14 119.3 . . ?
C13 C14 C15 121.5(15) . . ?
C15 C14 H14 119.3 . . ?
C14 C15 H15 122.1 . . ?
C14 C15 C16 115.7(15) . . ?
C16 C15 H15 122.1 . . ?
O1 C16 C11 123.4(8) . . ?
O1 C16 C15 109.9(10) . . ?
O1 C16 C15A 123.5(10) . . ?
C11 C16 C15 125.6(10) . . ?
C11 C16 C15A 112.6(10) . . ?
N3 C17 H17 118.7 . . ?
N3 C17 C18 122.7(9) . . ?
C18 C17 H17 118.7 . . ?
C17 C18 H18 120.8 . . ?
C19 C18 C17 118.4(11) . . ?
C19 C18 H18 120.8 . . ?
C18 C19 H19 120.1 . . ?
C18 C19 C20 119.8(10) . . ?
C20 C19 H19 120.1 . . ?
C21 C20 C19 123.3(10) . . ?
C21 C20 C25 118.9(10) . . ?
C25 C20 C19 117.9(8) . . ?
C20 C21 H21 120.0 . . ?
C22 C21 C20 119.9(10) . . ?
C22 C21 H21 120.0 . . ?
C21 C22 H22 119.3 . . ?
C21 C22 C23 121.5(9) . . ?
C23 C22 H22 119.3 . . ?
C22 C23 H23 119.8 . . ?
C24 C23 C22 120.3(10) . . ?
C24 C23 H23 119.8 . . ?
C23 C24 N4 127.4(9) . . ?
C23 C24 C25 118.9(9) . . ?
C25 C24 N4 113.8(6) . . ?
N3 C25 C20 121.4(9) . . ?
N3 C25 C24 118.0(8) . . ?
C20 C25 C24 120.5(8) . . ?
N4 C26 H26 117.4 . . ?
N4 C26 C27 125.2(7) . . ?
C27 C26 H26 117.4 . . ?
C26 C27 C28A 121.7(13) . . ?
C28 C27 C26 112.2(12) . . ?
C32 C27 C26 125.1(8) . . ?
C32 C27 C28 122.8(13) . . ?
C32 C27 C28A 113.2(14) . . ?
C27 C28 H28 121.8 . . ?
C29 C28 C27 116.3(16) . . ?
C29 C28 H28 121.8 . . ?
C28 C29 C30 122.1(12) . . ?
C28 C29 I2 116.7(11) . . ?
C30 C29 I2 121.2(10) . . ?
C29 C30 H30 119.9 . . ?
C31 C30 C29 120.2(13) . . ?
C31 C30 H30 119.9 . . ?
C30 C31 H31 119.5 . . ?
C30 C31 C32 121.0(15) . . ?
C32 C31 H31 119.5 . . ?
O2 C32 C27 121.9(8) . . ?
O2 C32 C31 120.6(10) . . ?
O2 C32 C31A 116.0(13) . . ?
C27 C32 C31 117.5(11) . . ?
C31A C32 C27 122.1(14) . . ?
C36 O3 C13 120.8(18) . . ?
O3 C36 H36A 109.5 . . ?
O3 C36 H36B 109.5 . . ?
O3 C36 H36C 109.5 . . ?
H36A C36 H36B 109.5 . . ?
H36A C36 H36C 109.5 . . ?
H36B C36 H36C 109.5 . . ?
C33 O4 C29A 116(2) . . ?
O4 C33 H33A 109.5 . . ?
O4 C33 H33B 109.5 . . ?
O4 C33 H33C 109.5 . . ?
H33A C33 H33B 109.5 . . ?
H33A C33 H33C 109.5 . . ?
H33B C33 H33C 109.5 . . ?
O6 N5 O5 122.3(10) . . ?
O7 N5 O5 117.0(10) . . ?
O7 N5 O6 120.7(12) . . ?
C34 O8 H8 109.5 . . ?
O8 C34 H34A 109.5 . . ?
O8 C34 H34B 109.5 . . ?
O8 C34 H34C 109.5 . . ?
H34A C34 H34B 109.5 . . ?
H34A C34 H34C 109.5 . . ?
H34B C34 H34C 109.5 . . ?
C35 O9 H9 109.5 . . ?
O9 C35 H35A 109.5 . . ?
O9 C35 H35B 109.5 . . ?
O9 C35 H35C 109.5 . . ?
H35A C35 H35B 109.5 . . ?
H35A C35 H35C 109.5 . . ?
H35B C35 H35C 109.5 . . ?
C11 C12A H12A 121.7 . . ?
C13A C12A C11 116.6(15) . . ?
C13A C12A H12A 121.7 . . ?
C12A C13A I1 122.4(11) . . ?
C14A C13A I1 118.4(10) . . ?
C14A C13A C12A 119.1(13) . . ?
C13A C14A H14A 118.5 . . ?
C13A C14A C15A 123.0(14) . . ?
C15A C14A H14A 118.5 . . ?
C16 C15A H15A 118.8 . . ?
C14A C15A C16 122.3(14) . . ?
C14A C15A H15A 118.8 . . ?
C27 C28A H28A 118.0 . . ?
C29A C28A C27 124.0(19) . . ?
C29A C28A H28A 118.0 . . ?
O4 C29A C30A 114(2) . . ?
C28A C29A O4 127(2) . . ?
C28A C29A C30A 119.4(17) . . ?
C29A C30A H30A 121.1 . . ?
C31A C30A C29A 118(2) . . ?
C31A C30A H30A 121.1 . . ?
C32 C31A H31A 118.6 . . ?
C30A C31A C32 123(2) . . ?
C30A C31A H31A 118.6 . . ?

loop_
_geom_bond_atom_site_label_1
_geom_bond_atom_site_label_2
_geom_bond_distance
_geom_bond_site_symmetry_2
_geom_bond_publ_flag
Fe1 O1 1.920(6) . ?
Fe1 O2 1.901(6) . ?
Fe1 N1 2.130(6) . ?
Fe1 N2 2.088(6) . ?
Fe1 N3 2.121(8) . ?
Fe1 N4 2.088(6) . ?
O1 C16 1.316(10) . ?
O2 C32 1.331(10) . ?
N1 C1 1.317(10) . ?
N1 C9 1.380(10) . ?
N2 C8 1.416(10) . ?
N2 C10 1.293(10) . ?
N3 C17 1.318(12) . ?
N3 C25 1.358(10) . ?
N4 C24 1.438(11) . ?
N4 C26 1.274(12) . ?
C1 H1 0.9300 . ?
C1 C2 1.416(12) . ?
C2 H2 0.9300 . ?
C2 C3 1.361(14) . ?
C3 H3 0.9300 . ?
C3 C4 1.434(13) . ?
C4 C5 1.406(13) . ?
C4 C9 1.390(12) . ?
C5 H5 0.9300 . ?
C5 C6 1.338(14) . ?
C6 H6 0.9300 . ?
C6 C7 1.410(13) . ?
C7 H7 0.9300 . ?
C7 C8 1.368(11) . ?
C8 C9 1.439(11) . ?
C10 H10 0.9300 . ?
C10 C11 1.415(12) . ?
C11 C12 1.417(15) . ?
C11 C16 1.402(13) . ?
C11 C12A 1.449(15) . ?
C12 H12 0.9300 . ?
C12 C13 1.393(19) . ?
C13 C14 1.35(2) . ?
C13 O3 1.396(12) . ?
C14 H14 0.9300 . ?
C14 C15 1.39(2) . ?
C15 H15 0.9300 . ?
C15 C16 1.439(16) . ?
C16 C15A 1.417(15) . ?
C17 H17 0.9300 . ?
C17 C18 1.408(15) . ?
C18 H18 0.9300 . ?
C18 C19 1.372(15) . ?
C19 H19 0.9300 . ?
C19 C20 1.416(15) . ?
C20 C21 1.396(14) . ?
C20 C25 1.405(13) . ?
C21 H21 0.9300 . ?
C21 C22 1.361(17) . ?
C22 H22 0.9300 . ?
C22 C23 1.417(16) . ?
C23 H23 0.9300 . ?
C23 C24 1.349(11) . ?
C24 C25 1.431(13) . ?
C26 H26 0.9300 . ?
C26 C27 1.441(13) . ?
C27 C28 1.422(15) . ?
C27 C32 1.399(11) . ?
C27 C28A 1.459(17) . ?
C28 H28 0.9300 . ?
C28 C29 1.37(2) . ?
C29 C30 1.41(2) . ?
C29 I2 2.143(13) . ?
C30 H30 0.9300 . ?
C30 C31 1.353(18) . ?
C31 H31 0.9300 . ?
C31 C32 1.403(15) . ?
C32 C31A 1.391(18) . ?
O3 C36 1.389(17) . ?
C36 H36A 0.9600 . ?
C36 H36B 0.9600 . ?
C36 H36C 0.9600 . ?
I1 C13A 2.074(13) . ?
O4 C33 1.362(18) . ?
O4 C29A 1.400(17) . ?
C33 H33A 0.9600 . ?
C33 H33B 0.9600 . ?
C33 H33C 0.9600 . ?
O5 N5 1.249(12) . ?
O6 N5 1.219(12) . ?
O7 N5 1.217(11) . ?
O8 H8 0.8200 . ?
O8 C34 1.358(18) . ?
C34 H34A 0.9600 . ?
C34 H34B 0.9600 . ?
C34 H34C 0.9600 . ?
O9 H9 0.8200 . ?
O9 C35 1.36(2) . ?
C35 H35A 0.9600 . ?
C35 H35B 0.9600 . ?
C35 H35C 0.9600 . ?
C12A H12A 0.9300 . ?
C12A C13A 1.398(19) . ?
C13A C14A 1.35(2) . ?
C14A H14A 0.9300 . ?
C14A C15A 1.387(19) . ?
C15A H15A 0.9300 . ?
C28A H28A 0.9300 . ?
C28A C29A 1.37(2) . ?
C29A C30A 1.42(2) . ?
C30A H30A 0.9300 . ?
C30A C31A 1.36(2) . ?
C31A H31A 0.9300 . ?

loop_
_geom_torsion_atom_site_label_1
_geom_torsion_atom_site_label_2
_geom_torsion_atom_site_label_3
_geom_torsion_atom_site_label_4
_geom_torsion
_geom_torsion_site_symmetry_1
_geom_torsion_site_symmetry_2
_geom_torsion_site_symmetry_3
_geom_torsion_site_symmetry_4
_geom_torsion_publ_flag
Fe1 O1 C16 C11 -7.4(16) . . . . ?
Fe1 O1 C16 C15 -176.3(10) . . . . ?
Fe1 O1 C16 C15A 164.3(11) . . . . ?
Fe1 O2 C32 C27 -5.2(13) . . . . ?
Fe1 O2 C32 C31 178.3(19) . . . . ?
Fe1 O2 C32 C31A 173(3) . . . . ?
Fe1 N1 C1 C2 -175.0(7) . . . . ?
Fe1 N1 C9 C4 176.1(7) . . . . ?
Fe1 N1 C9 C8 -4.7(10) . . . . ?
Fe1 N2 C8 C7 -176.6(8) . . . . ?
Fe1 N2 C8 C9 1.8(9) . . . . ?
Fe1 N2 C10 C11 -1.2(14) . . . . ?
Fe1 N3 C17 C18 -178.1(7) . . . . ?
Fe1 N3 C25 C20 176.1(6) . . . . ?
Fe1 N3 C25 C24 -3.1(9) . . . . ?
Fe1 N4 C24 C23 -176.8(7) . . . . ?
Fe1 N4 C24 C25 3.5(8) . . . . ?
Fe1 N4 C26 C27 -3.9(12) . . . . ?
O1 C16 C15A C14A 176.7(15) . . . . ?
O2 C32 C31A C30A 171(4) . . . . ?
N1 C1 C2 C3 -0.3(16) . . . . ?
N2 C8 C9 N1 2.0(11) . . . . ?
N2 C8 C9 C4 -178.8(8) . . . . ?
N2 C10 C11 C12 174.7(13) . . . . ?
N2 C10 C11 C16 2.6(16) . . . . ?
N2 C10 C11 C12A -172.8(12) . . . . ?
N3 C17 C18 C19 4.2(15) . . . . ?
N4 C24 C25 N3 -0.2(10) . . . . ?
N4 C24 C25 C20 -179.5(7) . . . . ?
N4 C26 C27 C28 -176.8(15) . . . . ?
N4 C26 C27 C32 2.8(14) . . . . ?
N4 C26 C27 C28A -179(2) . . . . ?
C1 N1 C9 C4 1.1(13) . . . . ?
C1 N1 C9 C8 -179.7(8) . . . . ?
C1 C2 C3 C4 0.8(16) . . . . ?
C2 C3 C4 C5 -179.5(10) . . . . ?
C2 C3 C4 C9 -0.4(15) . . . . ?
C3 C4 C5 C6 179.3(11) . . . . ?
C3 C4 C9 N1 -0.6(14) . . . . ?
C3 C4 C9 C8 -179.8(9) . . . . ?
C4 C5 C6 C7 1.1(18) . . . . ?
C5 C4 C9 N1 178.5(9) . . . . ?
C5 C4 C9 C8 -0.7(14) . . . . ?
C5 C6 C7 C8 -2.1(17) . . . . ?
C6 C7 C8 N2 179.9(9) . . . . ?
C6 C7 C8 C9 1.6(14) . . . . ?
C7 C8 C9 N1 -179.5(8) . . . . ?
C7 C8 C9 C4 -0.3(13) . . . . ?
C8 N2 C10 C11 177.6(8) . . . . ?
C9 N1 C1 C2 -0.7(14) . . . . ?
C9 C4 C5 C6 0.2(17) . . . . ?
C10 N2 C8 C7 4.6(14) . . . . ?
C10 N2 C8 C9 -177.0(8) . . . . ?
C10 C11 C12 C13 -174.7(16) . . . . ?
C10 C11 C16 O1 1.7(17) . . . . ?
C10 C11 C16 C15 168.9(14) . . . . ?
C10 C11 C16 C15A -170.8(12) . . . . ?
C10 C11 C12A C13A 179.0(15) . . . . ?
C11 C12 C13 C14 2(3) . . . . ?
C11 C12 C13 O3 -174.4(17) . . . . ?
C11 C16 C15A C14A -11(2) . . . . ?
C11 C12A C13A I1 171.2(12) . . . . ?
C11 C12A C13A C14A -5(3) . . . . ?
C12 C11 C16 O1 -171.2(13) . . . . ?
C12 C11 C16 C15 -4(2) . . . . ?
C12 C13 C14 C15 4(3) . . . . ?
C12 C13 O3 C36 -4(3) . . . . ?
C13 C14 C15 C16 -9(3) . . . . ?
C14 C13 O3 C36 -180(2) . . . . ?
C14 C15 C16 O1 178.1(16) . . . . ?
C14 C15 C16 C11 9(3) . . . . ?
C16 C11 C12 C13 -2(3) . . . . ?
C16 C11 C12A C13A 4(3) . . . . ?
C17 N3 C25 C20 0.9(11) . . . . ?
C17 N3 C25 C24 -178.3(7) . . . . ?
C17 C18 C19 C20 -2.4(16) . . . . ?
C18 C19 C20 C21 -178.6(10) . . . . ?
C18 C19 C20 C25 0.0(14) . . . . ?
C19 C20 C21 C22 179.8(10) . . . . ?
C19 C20 C25 N3 0.8(12) . . . . ?
C19 C20 C25 C24 180.0(8) . . . . ?
C20 C21 C22 C23 -0.7(16) . . . . ?
C21 C20 C25 N3 179.4(8) . . . . ?
C21 C20 C25 C24 -1.3(12) . . . . ?
C21 C22 C23 C24 0.1(15) . . . . ?
C22 C23 C24 N4 -179.9(8) . . . . ?
C22 C23 C24 C25 -0.2(13) . . . . ?
C23 C24 C25 N3 -179.9(7) . . . . ?
C23 C24 C25 C20 0.8(12) . . . . ?
C24 N4 C26 C27 176.6(7) . . . . ?
C25 N3 C17 C18 -3.5(13) . . . . ?
C25 C20 C21 C22 1.2(14) . . . . ?
C26 N4 C24 C23 2.7(12) . . . . ?
C26 N4 C24 C25 -177.0(7) . . . . ?
C26 C27 C28 C29 -179.9(18) . . . . ?
C26 C27 C32 O2 1.8(13) . . . . ?
C26 C27 C32 C31 178.4(19) . . . . ?
C26 C27 C32 C31A -176(3) . . . . ?
C26 C27 C28A C29A -180(4) . . . . ?
C27 C28 C29 C30 0(4) . . . . ?
C27 C28 C29 I2 -179.5(15) . . . . ?
C27 C32 C31A C30A -11(6) . . . . ?
C27 C28A C29A O4 179(4) . . . . ?
C27 C28A C29A C30A 1(7) . . . . ?
C28 C27 C32 O2 -178.6(16) . . . . ?
C28 C27 C32 C31 -2(2) . . . . ?
C28 C29 C30 C31 0(4) . . . . ?
C29 C30 C31 C32 -2(4) . . . . ?
C30 C31 C32 O2 179(2) . . . . ?
C30 C31 C32 C27 3(4) . . . . ?
C32 C27 C28 C29 0(3) . . . . ?
C32 C27 C28A C29A -1(5) . . . . ?
I2 C29 C30 C31 -180(2) . . . . ?
O3 C13 C14 C15 -179(2) . . . . ?
I1 C13A C14A C15A -178.2(15) . . . . ?
O4 C29A C30A C31A 176(4) . . . . ?
C33 O4 C29A C28A 9(7) . . . . ?
C33 O4 C29A C30A -173(4) . . . . ?
C12A C11 C16 O1 176.3(14) . . . . ?
C12A C11 C16 C15A 3.9(19) . . . . ?
C12A C13A C14A C15A -2(3) . . . . ?
C13A C14A C15A C16 11(3) . . . . ?
C28A C27 C32 O2 -176(2) . . . . ?
C28A C27 C32 C31A 6(4) . . . . ?
C28A C29A C30A C31A -6(8) . . . . ?
C29A C30A C31A C32 10(8) . . . . ?
